data_9016452
loop_
_publ_author_name
'Rinaldi, R.'
'Gatta, G. D.'
'Angel, R. J.'

_publ_section_title
;
 Crystal chemistry and low-temperature behavior of datolite:
 a single-crystal X-ray diffraction study
 Note: T = 130 K
;
_journal_name_full 'American Mineralogist'
_journal_page_first 1413
_journal_page_last 1421
_journal_paper_doi 10.2138/am.2010.3536
_journal_volume 95
_journal_year 2010
_chemical_compound_source 'Valmozzola, Parma, Italy'
_chemical_formula_sum 'B Ca H O5 Si'
_chemical_name_mineral Datolite
_space_group_IT_number 14
_symmetry_space_group_name_Hall '-P 2ybc'
_symmetry_space_group_name_H-M 'P 1 21/c 1'
_cell_angle_alpha 90
_cell_angle_beta 90.183
_cell_angle_gamma 90
_cell_length_a 4.8298
_cell_length_b 7.6002
_cell_length_c 9.6321
_cell_formula_units_Z 4
_cell_volume 353.568
_database_code_amcsd 0017710
_exptl_crystal_density_diffrn 3.005
_cod_original_formula_sum 'Ca B Si O5 H'
_cod_database_code 9016452

loop_
_space_group_symop_operation_xyz
x,y,z
x,1/2-y,1/2+z
-x,1/2+y,1/2-z
-x,-y,-z

loop_
_atom_site_aniso_label
_atom_site_aniso_U_11
_atom_site_aniso_U_22
_atom_site_aniso_U_33
_atom_site_aniso_U_12
_atom_site_aniso_U_13
_atom_site_aniso_U_23
Ca 0.00370 0.00390 0.00300 0.00020 0.00030 0.00010
B 0.00360 0.00410 0.00290 -0.00010 0.00020 0.00000
Si 0.00300 0.00270 0.00210 0.00010 0.00020 -0.00010
O1 0.00450 0.00420 0.00430 0.00110 -0.00040 -0.00020
O2 0.00430 0.00450 0.00320 -0.00020 0.00050 -0.00090
O3 0.00420 0.00480 0.00250 0.00010 0.00030 -0.00090
O4 0.00460 0.00310 0.00480 0.00010 0.00130 0.00040
O5 0.00330 0.00630 0.00410 -0.00050 0.00070 0.00090

loop_
_atom_site_label
_atom_site_fract_x
_atom_site_fract_y
_atom_site_fract_z
_atom_site_U_iso_or_equiv
Ca 0.00821 0.60628 0.16398 0.00350
B 0.56930 0.08934 -0.15908 0.00350
Si 0.46966 0.26660 0.08426 0.00260
O1 0.24102 0.40192 0.03711 0.00430
O2 0.67129 0.19890 -0.04238 0.00400
O3 0.67642 0.33458 0.21062 0.00380
O4 0.31455 0.08837 0.14577 0.00420
O5 0.25886 0.08678 -0.16344 0.00460
H 0.20300 0.05140 -0.08830 0.02500

loop_
_cod_related_entry_id
_cod_related_entry_database
_cod_related_entry_code
1 AMCSD 0017710
